data_4088250
loop_
_publ_author_name
'MacLeod, Brianna L.'
'Pienkos, Jared A.'
'Wilson, Katy B.'
'Sabat, Michal'
'Myers, William H.'
'Harman, W. Dean'

_publ_section_title
;
 Synthesis of Novel Hexahydroindoles from the Dearomatization of Indoline
;
_journal_issue 3
_journal_name_full Organometallics
_journal_page_first 370
_journal_paper_doi 10.1021/acs.organomet.5b00959
_journal_volume 35
_journal_year 2016
_chemical_formula_sum 'C23 H36 B2 F5 N8 O2 P W'
_chemical_formula_weight 788.04
_space_group_crystal_system monoclinic
_space_group_IT_number 15
_space_group_name_Hall '-C 2yc'
_space_group_name_H-M_alt 'C 1 2/c 1'
_atom_sites_solution_hydrogens mixed
_audit_creation_method SHELXL-2013
_cell_angle_alpha 90
_cell_angle_beta 100.7520(10)
_cell_angle_gamma 90
_cell_formula_units_Z 8
_cell_length_a 15.6659(9)
_cell_length_b 16.0480(9)
_cell_length_c 25.4887(15)
_cell_measurement_reflns_used 9862
_cell_measurement_temperature 233(2)
_cell_measurement_theta_max 36.91
_cell_measurement_theta_min 3.95
_cell_volume 6295.5(6)
_computing_cell_refinement 'Bruker SAINT'
_computing_data_collection 'Bruker APEX2'
_computing_data_reduction 'Bruker SAINT'
_computing_molecular_graphics 'Bruker SHELXTL'
_computing_publication_material 'Bruker SHELXTL'
_computing_structure_refinement 'SHELXL-2013 (Sheldrick, 2013)'
_computing_structure_solution 'SHELXS-97 (Sheldrick 2008)'
_diffrn_ambient_temperature 233(2)
_diffrn_measured_fraction_theta_full 0.996
_diffrn_measured_fraction_theta_max 0.997
_diffrn_measurement_device_type 'Bruker APEX-II CCD'
_diffrn_measurement_method '\f and \w scans'
_diffrn_radiation_type MoK\a
_diffrn_radiation_wavelength 0.71073
_diffrn_reflns_av_R_equivalents 0.0208
_diffrn_reflns_av_unetI/netI 0.0137
_diffrn_reflns_Laue_measured_fraction_full 0.996
_diffrn_reflns_Laue_measured_fraction_max 0.997
_diffrn_reflns_limit_h_max 19
_diffrn_reflns_limit_h_min -19
_diffrn_reflns_limit_k_max 20
_diffrn_reflns_limit_k_min -20
_diffrn_reflns_limit_l_max 31
_diffrn_reflns_limit_l_min -31
_diffrn_reflns_number 41847
_diffrn_reflns_point_group_measured_fraction_full 0.996
_diffrn_reflns_point_group_measured_fraction_max 0.997
_diffrn_reflns_theta_full 25.242
_diffrn_reflns_theta_max 26.372
_diffrn_reflns_theta_min 3.514
_exptl_absorpt_coefficient_mu 3.785
_exptl_absorpt_correction_T_max 0.7448
_exptl_absorpt_correction_T_min 0.6651
_exptl_absorpt_correction_type empirical
_exptl_absorpt_process_details 'Bruker SADABS'
_exptl_crystal_colour yellow
_exptl_crystal_density_diffrn 1.663
_exptl_crystal_density_meas ?
_exptl_crystal_density_method 'not measured'
_exptl_crystal_description block
_exptl_crystal_F_000 3120
_exptl_crystal_size_max 0.470
_exptl_crystal_size_mid 0.380
_exptl_crystal_size_min 0.340
_refine_diff_density_max 1.491
_refine_diff_density_min -2.391
_refine_diff_density_rms 0.111
_refine_ls_extinction_coef none
_refine_ls_extinction_method none
_refine_ls_goodness_of_fit_ref 1.232
_refine_ls_hydrogen_treatment mixed
_refine_ls_matrix_type full
_refine_ls_number_parameters 396
_refine_ls_number_reflns 6398
_refine_ls_number_restraints 0
_refine_ls_restrained_S_all 1.232
_refine_ls_R_factor_all 0.0361
_refine_ls_R_factor_gt 0.0353
_refine_ls_shift/su_max 0.001
_refine_ls_shift/su_mean 0.000
_refine_ls_structure_factor_coef Fsqd
_refine_ls_weighting_details 'w=1/[\s^2^(Fo^2^)+(0.0159P)^2^+5.3119P] where P=(Fo^2^+2Fc^2^)/3'
_refine_ls_weighting_scheme calc
_refine_ls_wR_factor_gt 0.0821
_refine_ls_wR_factor_ref 0.0826
_reflns_Friedel_coverage 0.000
_reflns_number_gt 6249
_reflns_number_total 6398
_reflns_threshold_expression 'I > 2\s(I)'
_cod_data_source_file om5b00959_si_002.cif
_cod_data_source_block C23H36B2F5N8O2PW
_cod_depositor_comments
;
The following automatic conversions were performed:

data item '_exptl_crystal_density_meas' value 'not measured' was
changed to '?' -- the value is perceived as not measured.

Automatic conversion script
Id: cif_fix_values 6909 2019-04-08 15:41:33Z antanas 
;
_cod_original_sg_symbol_H-M 'C 2/c'
_cod_database_code 4088250
_shelx_space_group_comment
; 
The symmetry employed for this shelxl refinement is uniquely defined 
by the following loop, which should always be used as a source of 
symmetry information in preference to the above space-group names. 
They are only intended as comments. 
;
_shelx_estimated_absorpt_t_min 0.269
_shelx_estimated_absorpt_t_max 0.359
_shelxl_version_number 2013-4

loop_
_space_group_symop_operation_xyz
'x, y, z'
'-x, y, -z+1/2'
'x+1/2, y+1/2, z'
'-x+1/2, y+1/2, -z+1/2'
'-x, -y, -z'
'x, -y, z-1/2'
'-x+1/2, -y+1/2, -z'
'x+1/2, -y+1/2, z-1/2'

loop_
_atom_site_label
_atom_site_type_symbol
_atom_site_fract_x
_atom_site_fract_y
_atom_site_fract_z
_atom_site_U_iso_or_equiv
_atom_site_adp_type
_atom_site_occupancy
_atom_site_site_symmetry_order
_atom_site_calc_flag
_atom_site_refinement_flags_posn
_atom_site_refinement_flags_adp
W W 0.19871(2) 0.10758(2) 0.35595(2) 0.02558(7) Uani 1 1 d . .
P1 P 0.35919(8) 0.14085(8) 0.36510(6) 0.0339(3) Uani 1 1 d . .
F1 F 0.1073(2) 0.3515(2) 0.44717(14) 0.0529(9) Uani 1 1 d . .
F2 F 0.3032(9) 0.8285(5) 0.6785(3) 0.207(5) Uani 1 1 d . .
F3 F 0.3502(5) 0.9404(4) 0.6355(3) 0.134(2) Uani 1 1 d . .
F4 F 0.2752(8) 0.8321(8) 0.5966(5) 0.257(7) Uani 1 1 d . .
F5 F 0.3968(6) 0.8184(5) 0.6309(7) 0.271(8) Uani 1 1 d . .
O1 O 0.2772(3) 0.3403(2) 0.43726(16) 0.0421(9) Uani 1 1 d . .
O2 O 0.1399(3) 0.2222(3) 0.26391(17) 0.0566(12) Uani 1 1 d . .
N1 N -0.0278(3) 0.1866(3) 0.39815(19) 0.0405(10) Uani 1 1 d . .
N2 N 0.2375(3) 0.0137(3) 0.30228(18) 0.0367(10) Uani 1 1 d . .
N3 N 0.2308(3) -0.0692(3) 0.3125(2) 0.0445(12) Uani 1 1 d . .
N4 N 0.2426(3) 0.0140(3) 0.42010(18) 0.0344(9) Uani 1 1 d . .
N5 N 0.2290(3) -0.0686(3) 0.4097(2) 0.0453(11) Uani 1 1 d . .
N6 N 0.0833(3) 0.0276(3) 0.33667(18) 0.0359(10) Uani 1 1 d . .
N7 N 0.0914(3) -0.0563(3) 0.3429(2) 0.0500(13) Uani 1 1 d . .
N8 N 0.1646(3) 0.1765(3) 0.30174(17) 0.0331(9) Uani 1 1 d . .
C1 C 0.1240(4) 0.3411(3) 0.3953(2) 0.0374(12) Uani 1 1 d . .
H1 H 0.1248 0.3960 0.3778 0.045 Uiso 1 1 calc R U
C2 C 0.2125(3) 0.2987(3) 0.3995(2) 0.0323(10) Uani 1 1 d . .
H2 H 0.2297 0.3013 0.3641 0.039 Uiso 1 1 calc R U
C3 C 0.2124(3) 0.2071(3) 0.4166(2) 0.0290(10) Uani 1 1 d . .
C4 C 0.1292(3) 0.1653(3) 0.4162(2) 0.0310(10) Uani 1 1 d . .
C5 C 0.0517(3) 0.2063(3) 0.3940(2) 0.0324(10) Uani 1 1 d . .
C6 C 0.0516(3) 0.2881(3) 0.3649(2) 0.0361(11) Uani 1 1 d . .
H6 H 0.0617 0.2781 0.3282 0.043 Uiso 1 1 calc R U
C7 C -0.0414(4) 0.3213(4) 0.3628(3) 0.0565(17) Uani 1 1 d . .
H7A H -0.0427 0.3624 0.3911 0.068 Uiso 1 1 calc R U
H7B H -0.0638 0.3474 0.3282 0.068 Uiso 1 1 calc R U
C8 C -0.0941(4) 0.2452(4) 0.3709(3) 0.0538(16) Uani 1 1 d . .
H8C H -0.1371 0.2581 0.3931 0.065 Uiso 1 1 calc R U
H8D H -0.1241 0.2226 0.3366 0.065 Uiso 1 1 calc R U
C9 C 0.3082(4) 0.4147(4) 0.4173(3) 0.0574(17) Uani 1 1 d . .
H9A H 0.3342 0.4018 0.3866 0.086 Uiso 1 1 calc R U
H9B H 0.3513 0.4402 0.4449 0.086 Uiso 1 1 calc R U
H9C H 0.2601 0.4530 0.4067 0.086 Uiso 1 1 calc R U
C10 C -0.0527(4) 0.1142(4) 0.4273(3) 0.0535(16) Uani 1 1 d . .
H10A H -0.0094 0.0699 0.4279 0.064 Uiso 1 1 calc R U
H10B H -0.1088 0.0927 0.4087 0.064 Uiso 1 1 calc R U
C11 C -0.0591(7) 0.1372(7) 0.4836(3) 0.089(3) Uani 1 1 d . .
H11A H -0.0031 0.1569 0.5023 0.134 Uiso 1 1 calc R U
H11B H -0.0762 0.0886 0.5018 0.134 Uiso 1 1 calc R U
H11C H -0.1022 0.1808 0.4831 0.134 Uiso 1 1 calc R U
C12 C 0.2597(4) -0.1133(4) 0.2742(3) 0.0596(19) Uani 1 1 d . .
H12 H 0.2618 -0.1717 0.2720 0.071 Uiso 1 1 calc R U
C13 C 0.2853(4) -0.0588(5) 0.2394(3) 0.0595(19) Uani 1 1 d . .
H13 H 0.3091 -0.0719 0.2092 0.071 Uiso 1 1 calc R U
C14 C 0.2692(4) 0.0196(4) 0.2575(2) 0.0459(14) Uani 1 1 d . .
H14 H 0.2793 0.0698 0.2407 0.055 Uiso 1 1 calc R U
C15 C 0.2633(5) -0.1130(4) 0.4535(3) 0.0578(17) Uani 1 1 d . .
H15 H 0.2627 -0.1713 0.4565 0.069 Uiso 1 1 calc R U
C16 C 0.2988(5) -0.0592(5) 0.4924(3) 0.0620(19) Uani 1 1 d . .
H16 H 0.3270 -0.0726 0.5272 0.074 Uiso 1 1 calc R U
C17 C 0.2851(4) 0.0194(4) 0.4703(2) 0.0488(14) Uani 1 1 d . .
H17 H 0.3032 0.0695 0.4882 0.059 Uiso 1 1 calc R U
C18 C 0.0128(5) -0.0912(5) 0.3260(3) 0.068(2) Uani 1 1 d . .
H18 H 0.0008 -0.1486 0.3259 0.081 Uiso 1 1 calc R U
C19 C -0.0460(4) -0.0308(5) 0.3092(3) 0.066(2) Uani 1 1 d . .
H19 H -0.1058 -0.0374 0.2959 0.079 Uiso 1 1 calc R U
C20 C 0.0007(4) 0.0424(4) 0.3158(2) 0.0462(14) Uani 1 1 d . .
H20 H -0.0227 0.0956 0.3068 0.055 Uiso 1 1 calc R U
C21 C 0.4264(4) 0.0490(4) 0.3634(3) 0.0604(19) Uani 1 1 d . .
H21A H 0.4101 0.0216 0.3291 0.091 Uiso 1 1 calc R U
H21B H 0.4180 0.0110 0.3916 0.091 Uiso 1 1 calc R U
H21C H 0.4870 0.0654 0.3686 0.091 Uiso 1 1 calc R U
C22 C 0.3835(4) 0.2076(4) 0.3126(3) 0.0579(17) Uani 1 1 d . .
H22A H 0.4459 0.2099 0.3146 0.087 Uiso 1 1 calc R U
H22B H 0.3616 0.2632 0.3169 0.087 Uiso 1 1 calc R U
H22C H 0.3561 0.1854 0.2781 0.087 Uiso 1 1 calc R U
C23 C 0.4177(4) 0.1916(5) 0.4247(3) 0.0579(18) Uani 1 1 d . .
H23A H 0.4778 0.1998 0.4212 0.087 Uiso 1 1 calc R U
H23B H 0.4155 0.1570 0.4556 0.087 Uiso 1 1 calc R U
H23C H 0.3912 0.2452 0.4290 0.087 Uiso 1 1 calc R U
B1 B 0.1808(5) -0.0980(4) 0.3552(3) 0.0531(19) Uani 1 1 d . .
B2 B 0.3328(6) 0.8575(6) 0.6384(4) 0.063(2) Uani 1 1 d . .
H1B H 0.174(5) -0.160(5) 0.353(3) 0.07(2) Uiso 1 1 d . .
H3 H 0.254(3) 0.196(3) 0.450(2) 0.026(13) Uiso 1 1 d . .
H4 H 0.125(3) 0.130(3) 0.442(2) 0.020(12) Uiso 1 1 d . .

loop_
_atom_site_aniso_label
_atom_site_aniso_U_11
_atom_site_aniso_U_22
_atom_site_aniso_U_33
_atom_site_aniso_U_23
_atom_site_aniso_U_13
_atom_site_aniso_U_12
W 0.02404(10) 0.02078(10) 0.03193(11) -0.00098(7) 0.00526(7) -0.00341(7)
P1 0.0252(6) 0.0289(6) 0.0476(8) -0.0061(6) 0.0064(5) -0.0051(5)
F1 0.052(2) 0.055(2) 0.054(2) -0.0195(17) 0.0150(16) 0.0007(17)
F2 0.423(17) 0.114(6) 0.120(6) -0.028(5) 0.146(8) -0.043(8)
F3 0.156(6) 0.065(4) 0.177(7) 0.019(4) 0.021(5) 0.001(4)
F4 0.221(11) 0.285(13) 0.219(10) 0.150(10) -0.081(9) -0.142(10)
F5 0.113(6) 0.101(6) 0.64(3) -0.016(10) 0.176(11) -0.010(5)
O1 0.043(2) 0.031(2) 0.049(2) -0.0038(17) 0.0019(17) -0.0107(16)
O2 0.072(3) 0.054(3) 0.043(2) 0.019(2) 0.011(2) 0.009(2)
N1 0.032(2) 0.040(3) 0.051(3) -0.004(2) 0.011(2) 0.001(2)
N2 0.033(2) 0.030(2) 0.046(3) -0.0088(19) 0.0056(19) -0.0025(18)
N3 0.042(3) 0.031(2) 0.055(3) -0.013(2) -0.005(2) 0.005(2)
N4 0.033(2) 0.027(2) 0.043(2) 0.0005(18) 0.0058(18) -0.0040(17)
N5 0.052(3) 0.027(2) 0.056(3) 0.008(2) 0.008(2) 0.003(2)
N6 0.029(2) 0.033(2) 0.045(2) -0.0049(19) 0.0055(18) -0.0076(18)
N7 0.043(3) 0.033(3) 0.072(4) 0.000(2) 0.004(2) -0.017(2)
N8 0.036(2) 0.029(2) 0.035(2) -0.0007(18) 0.0089(18) -0.0026(18)
C1 0.046(3) 0.026(3) 0.041(3) -0.001(2) 0.011(2) 0.003(2)
C2 0.041(3) 0.023(2) 0.034(3) -0.0031(19) 0.009(2) -0.004(2)
C3 0.027(2) 0.027(2) 0.031(2) 0.0000(19) 0.0022(19) 0.0009(19)
C4 0.035(3) 0.024(2) 0.035(3) 0.003(2) 0.010(2) -0.001(2)
C5 0.031(2) 0.031(3) 0.036(3) -0.007(2) 0.008(2) -0.001(2)
C6 0.033(3) 0.031(3) 0.043(3) -0.001(2) 0.003(2) 0.007(2)
C7 0.041(3) 0.045(3) 0.079(5) -0.003(3) 0.000(3) 0.013(3)
C8 0.028(3) 0.065(4) 0.068(4) -0.006(3) 0.005(3) 0.009(3)
C9 0.053(4) 0.037(3) 0.081(5) -0.003(3) 0.009(3) -0.017(3)
C10 0.041(3) 0.059(4) 0.064(4) 0.000(3) 0.019(3) -0.012(3)
C11 0.098(7) 0.107(7) 0.073(6) 0.004(5) 0.044(5) -0.013(6)
C12 0.054(4) 0.047(4) 0.068(4) -0.028(3) -0.014(3) 0.016(3)
C13 0.046(4) 0.077(5) 0.053(4) -0.031(4) 0.003(3) 0.012(3)
C14 0.034(3) 0.059(4) 0.044(3) -0.015(3) 0.006(2) -0.004(3)
C15 0.074(5) 0.034(3) 0.068(4) 0.020(3) 0.021(4) 0.015(3)
C16 0.081(5) 0.058(4) 0.047(4) 0.018(3) 0.010(3) 0.015(4)
C17 0.060(4) 0.045(3) 0.040(3) 0.003(3) 0.006(3) 0.004(3)
C18 0.058(4) 0.057(4) 0.086(5) -0.006(4) 0.008(4) -0.039(4)
C19 0.037(3) 0.086(6) 0.071(5) -0.014(4) 0.006(3) -0.030(4)
C20 0.031(3) 0.063(4) 0.044(3) -0.008(3) 0.005(2) -0.004(3)
C21 0.033(3) 0.045(4) 0.101(6) -0.014(4) 0.007(3) 0.008(3)
C22 0.052(4) 0.056(4) 0.069(4) 0.002(3) 0.020(3) -0.024(3)
C23 0.036(3) 0.072(5) 0.063(4) -0.022(4) 0.001(3) -0.011(3)
B1 0.068(5) 0.017(3) 0.071(5) -0.001(3) 0.004(4) -0.009(3)
B2 0.048(4) 0.071(6) 0.075(6) 0.018(5) 0.022(4) -0.006(4)

loop_
_atom_type_symbol
_atom_type_description
_atom_type_scat_dispersion_real
_atom_type_scat_dispersion_imag
_atom_type_scat_source
C C 0.0033 0.0016 'International Tables Vol C Tables 4.2.6.8 and 6.1.1.4'
H H 0.0000 0.0000 'International Tables Vol C Tables 4.2.6.8 and 6.1.1.4'
B B 0.0013 0.0007 'International Tables Vol C Tables 4.2.6.8 and 6.1.1.4'
N N 0.0061 0.0033 'International Tables Vol C Tables 4.2.6.8 and 6.1.1.4'
O O 0.0106 0.0060 'International Tables Vol C Tables 4.2.6.8 and 6.1.1.4'
F F 0.0171 0.0103 'International Tables Vol C Tables 4.2.6.8 and 6.1.1.4'
P P 0.1023 0.0942 'International Tables Vol C Tables 4.2.6.8 and 6.1.1.4'
W W -0.8490 6.8722 'International Tables Vol C Tables 4.2.6.8 and 6.1.1.4'

loop_
_geom_angle_atom_site_label_1
_geom_angle_atom_site_label_2
_geom_angle_atom_site_label_3
_geom_angle
N8 W N2 91.17(18)
N8 W N6 94.28(18)
N2 W N6 76.78(16)
N8 W C3 94.02(19)
N2 W C3 158.72(17)
N6 W C3 123.26(17)
N8 W N4 176.05(18)
N2 W N4 84.94(17)
N6 W N4 84.21(16)
C3 W N4 89.86(17)
N8 W C4 99.35(19)
N2 W C4 159.48(17)
N6 W C4 84.86(17)
C3 W C4 38.43(18)
N4 W C4 84.17(17)
N8 W P1 95.14(14)
N2 W P1 79.46(12)
N6 W P1 154.57(12)
C3 W P1 79.53(13)
N4 W P1 84.81(11)
C4 W P1 116.70(14)
C22 P1 C23 102.1(3)
C22 P1 C21 105.0(4)
C23 P1 C21 100.3(3)
C22 P1 W 113.5(2)
C23 P1 W 120.6(2)
C21 P1 W 113.3(2)
C9 O1 C2 113.6(4)
C5 N1 C10 125.3(5)
C5 N1 C8 113.9(5)
C10 N1 C8 120.8(5)
C14 N2 N3 106.7(5)
C14 N2 W 132.6(4)
N3 N2 W 120.7(4)
C12 N3 N2 109.0(6)
C12 N3 B1 130.0(6)
N2 N3 B1 119.9(5)
C17 N4 N5 106.4(5)
C17 N4 W 133.7(4)
N5 N4 W 119.8(3)
C15 N5 N4 109.2(5)
C15 N5 B1 130.0(5)
N4 N5 B1 120.8(5)
C20 N6 N7 106.7(5)
C20 N6 W 133.3(4)
N7 N6 W 119.9(3)
C18 N7 N6 108.3(6)
C18 N7 B1 129.1(6)
N6 N7 B1 121.2(4)
O2 N8 W 178.4(4)
F1 C1 C6 107.2(4)
F1 C1 C2 108.2(4)
C6 C1 C2 111.7(4)
O1 C2 C1 111.0(4)
O1 C2 C3 107.2(4)
C1 C2 C3 113.4(4)
C4 C3 C2 119.1(4)
C4 C3 W 72.2(3)
C2 C3 W 120.1(3)
C5 C4 C3 119.2(4)
C5 C4 W 114.3(4)
C3 C4 W 69.4(3)
N1 C5 C4 128.2(5)
N1 C5 C6 109.7(5)
C4 C5 C6 121.9(4)
C5 C6 C1 107.8(4)
C5 C6 C7 103.4(5)
C1 C6 C7 115.9(5)
C8 C7 C6 104.6(5)
N1 C8 C7 103.0(5)
N1 C10 C11 111.1(6)
N3 C12 C13 108.3(6)
C12 C13 C14 105.9(6)
N2 C14 C13 110.0(6)
N5 C15 C16 108.4(6)
C15 C16 C17 105.8(6)
N4 C17 C16 110.1(6)
N7 C18 C19 109.4(6)
C18 C19 C20 104.9(6)
N6 C20 C19 110.6(6)
N5 B1 N3 108.8(5)
N5 B1 N7 109.3(6)
N3 B1 N7 107.0(5)
F5 B2 F2 111.4(11)
F5 B2 F4 99.9(13)
F2 B2 F4 103.5(9)
F5 B2 F3 108.3(8)
F2 B2 F3 120.2(9)
F4 B2 F3 111.7(9)

loop_
_geom_bond_atom_site_label_1
_geom_bond_atom_site_label_2
_geom_bond_distance
W N8 1.772(4)
W N2 2.195(4)
W N6 2.197(4)
W C3 2.205(5)
W N4 2.232(4)
W C4 2.242(5)
W P1 2.5380(13)
P1 C22 1.810(7)
P1 C23 1.814(6)
P1 C21 1.817(6)
F1 C1 1.404(6)
F2 B2 1.287(10)
F3 B2 1.363(11)
F4 B2 1.325(13)
F5 B2 1.228(11)
O1 C9 1.418(7)
O1 C2 1.428(6)
O2 N8 1.217(6)
N1 C5 1.308(7)
N1 C10 1.470(8)
N1 C8 1.476(8)
N2 C14 1.331(7)
N2 N3 1.364(6)
N3 C12 1.349(8)
N3 B1 1.527(10)
N4 C17 1.331(7)
N4 N5 1.362(6)
N5 C15 1.348(8)
N5 B1 1.526(9)
N6 C20 1.326(7)
N6 N7 1.359(7)
N7 C18 1.347(8)
N7 B1 1.531(10)
C1 C6 1.511(7)
C1 C2 1.530(7)
C2 C3 1.532(7)
C3 C4 1.464(7)
C4 C5 1.405(7)
C5 C6 1.508(7)
C6 C7 1.542(8)
C7 C8 1.511(9)
C10 C11 1.504(10)
C12 C13 1.358(11)
C13 C14 1.380(9)
C15 C16 1.352(10)
C16 C17 1.382(9)
C18 C19 1.350(11)
C19 C20 1.379(9)
